data_4067086
loop_
_publ_author_name
'Sie, Ming-Han'
'Hsieh, Yuan-Hsin'
'Tsai, Yi-Hua'
'Wu, Jia-Rong'
'Chen, Shih-Jung'
'Kumar, P. Vijaya'
'Lii, Jenn-Huei'
'Lee, Hon Man'

_publ_section_title
;
 A Heteroleptic Palladium(II) Complex Containing a Bidentate Carbene/Amido
 Ligand and 3-(Trifluoromethyl)-5-(2-pyridyl)pyrazolate: Fast Catalyst
 Activation in the Heck Coupling Reaction
;
_journal_issue 23
_journal_name_full Organometallics
_journal_page_first 6473
_journal_paper_doi 10.1021/om100819q
_journal_volume 29
_journal_year 2010
_chemical_formula_moiety 'C27 H21 F3 N6 O Pd'
_chemical_formula_sum 'C27 H21 F3 N6 O Pd'
_chemical_formula_weight 608.90
_space_group_IT_number 2
_symmetry_cell_setting triclinic
_symmetry_Int_Tables_number 2
_symmetry_space_group_name_Hall '-P 1'
_symmetry_space_group_name_H-M 'P -1'
_atom_sites_solution_hydrogens geom
_atom_sites_solution_primary direct
_atom_sites_solution_secondary difmap
_audit_creation_method SHELXL-97
_cell_angle_alpha 92.1710(10)
_cell_angle_beta 95.8850(10)
_cell_angle_gamma 103.8680(10)
_cell_formula_units_Z 4
_cell_length_a 12.7589(2)
_cell_length_b 14.0925(2)
_cell_length_c 14.1825(3)
_cell_measurement_reflns_used 8113
_cell_measurement_temperature 150(2)
_cell_measurement_theta_max 28.5
_cell_measurement_theta_min 2.1
_cell_volume 2457.54(7)
_computing_cell_refinement 'SAINT (Bruker, 2007)'
_computing_data_collection 'APEX2 (Bruker, 2007)'
_computing_data_reduction 'SAINT (Bruker, 2007)'
_computing_molecular_graphics 'SHELXTL (Sheldrick, 2008)'
_computing_publication_material 'DIAMOND (Brandenburg, 1999)'
_computing_structure_refinement 'SHELXTL (Sheldrick, 2008)'
_computing_structure_solution 'SHELXTL (Sheldrick, 2008)'
_diffrn_ambient_temperature 150(2)
_diffrn_measured_fraction_theta_full 0.993
_diffrn_measured_fraction_theta_max 0.993
_diffrn_measurement_device_type 'Bruker SMART APEXII'
_diffrn_measurement_method \w
_diffrn_radiation_monochromator graphite
_diffrn_radiation_probe x-ray
_diffrn_radiation_type MoK\a
_diffrn_radiation_wavelength 0.71073
_diffrn_reflns_av_R_equivalents 0.0363
_diffrn_reflns_av_sigmaI/netI 0.0503
_diffrn_reflns_limit_h_max 17
_diffrn_reflns_limit_h_min -17
_diffrn_reflns_limit_k_max 17
_diffrn_reflns_limit_k_min -18
_diffrn_reflns_limit_l_max 15
_diffrn_reflns_limit_l_min -19
_diffrn_reflns_number 34849
_diffrn_reflns_theta_full 28.61
_diffrn_reflns_theta_max 28.61
_diffrn_reflns_theta_min 1.45
_diffrn_source 'fine-focus sealed tube'
_diffrn_standards_decay_% 0
_diffrn_standards_interval_count 0
_diffrn_standards_interval_time 0
_diffrn_standards_number 0
_exptl_absorpt_coefficient_mu 0.812
_exptl_absorpt_correction_T_max 0.9089
_exptl_absorpt_correction_T_min 0.8676
_exptl_absorpt_correction_type multi-scan
_exptl_absorpt_process_details 'SADABS (Sheldrick, 1996)'
_exptl_crystal_colour yellow
_exptl_crystal_density_diffrn 1.646
_exptl_crystal_density_method 'not measured'
_exptl_crystal_description plate
_exptl_crystal_F_000 1224
_exptl_crystal_size_max 0.18
_exptl_crystal_size_mid 0.15
_exptl_crystal_size_min 0.12
_refine_diff_density_max 0.590
_refine_diff_density_min -0.650
_refine_diff_density_rms 0.090
_refine_ls_extinction_method none
_refine_ls_goodness_of_fit_ref 1.062
_refine_ls_hydrogen_treatment constr
_refine_ls_matrix_type full
_refine_ls_number_parameters 685
_refine_ls_number_reflns 12492
_refine_ls_number_restraints 0
_refine_ls_restrained_S_all 1.062
_refine_ls_R_factor_all 0.0432
_refine_ls_R_factor_gt 0.0301
_refine_ls_shift/su_max 0.001
_refine_ls_shift/su_mean 0.000
_refine_ls_structure_factor_coef Fsqd
_refine_ls_weighting_details 'calc w=1/[\s^2^(Fo^2^)+(0.0375P)^2^+0.0000P] where P=(Fo^2^+2Fc^2^)/3'
_refine_ls_weighting_scheme calc
_refine_ls_wR_factor_gt 0.0751
_refine_ls_wR_factor_ref 0.0822
_reflns_number_gt 9911
_reflns_number_total 12492
_reflns_threshold_expression I>2\s
_cod_data_source_file om100819q_si_002.cif
_cod_data_source_block 3b
_cod_database_code 4067086

loop_
_symmetry_equiv_pos_as_xyz
'x, y, z'
'-x, -y, -z'

loop_
_atom_site_label
_atom_site_type_symbol
_atom_site_fract_x
_atom_site_fract_y
_atom_site_fract_z
_atom_site_U_iso_or_equiv
_atom_site_adp_type
_atom_site_occupancy
_atom_site_symmetry_multiplicity
_atom_site_calc_flag
_atom_site_refinement_flags
C1 C 0.18609(18) -0.05111(16) 0.09801(15) 0.0179(4) Uani 1 1 d .
C2 C 0.1366(2) -0.21622(17) 0.08207(16) 0.0235(5) Uani 1 1 d .
H2 H 0.0953 -0.2817 0.0840 0.028 Uiso 1 1 calc R
C3 C 0.2347(2) -0.18671(17) 0.05159(16) 0.0251(5) Uani 1 1 d .
H3 H 0.2763 -0.2279 0.0279 0.030 Uiso 1 1 calc R
C4 C 0.36819(19) -0.02523(18) 0.03763(17) 0.0260(5) Uani 1 1 d .
H4A H 0.3539 0.0239 -0.0068 0.031 Uiso 1 1 calc R
H4B H 0.4070 -0.0676 0.0052 0.031 Uiso 1 1 calc R
C5 C 0.43962(18) 0.02681(18) 0.12486(18) 0.0247(5) Uani 1 1 d .
C6 C 0.4733(2) -0.0256(2) 0.1975(2) 0.0368(7) Uani 1 1 d .
H6 H 0.4525 -0.0951 0.1919 0.044 Uiso 1 1 calc R
C7 C 0.5366(2) 0.0220(3) 0.2778(2) 0.0550(9) Uani 1 1 d .
H7 H 0.5574 -0.0145 0.3283 0.066 Uiso 1 1 calc R
C8 C 0.5700(2) 0.1237(3) 0.2847(3) 0.0580(10) Uani 1 1 d .
H8 H 0.6138 0.1569 0.3399 0.070 Uiso 1 1 calc R
C9 C 0.5396(2) 0.1761(2) 0.2115(2) 0.0486(8) Uani 1 1 d .
H9 H 0.5638 0.2455 0.2155 0.058 Uiso 1 1 calc R
C10 C 0.4739(2) 0.12823(19) 0.1319(2) 0.0334(6) Uani 1 1 d .
H10 H 0.4521 0.1648 0.0818 0.040 Uiso 1 1 calc R
C11 C 0.01417(19) -0.12617(17) 0.15950(17) 0.0238(5) Uani 1 1 d .
H11A H -0.0308 -0.1931 0.1649 0.029 Uiso 1 1 calc R
H11B H -0.0310 -0.0894 0.1223 0.029 Uiso 1 1 calc R
C12 C 0.05128(18) -0.07511(17) 0.25926(16) 0.0214(5) Uani 1 1 d .
C13 C 0.18437(18) 0.04907(16) 0.35316(15) 0.0182(4) Uani 1 1 d .
C14 C 0.1325(2) 0.05740(16) 0.43382(16) 0.0223(5) Uani 1 1 d .
H14 H 0.0555 0.0373 0.4297 0.027 Uiso 1 1 calc R
C15 C 0.1926(2) 0.09500(17) 0.52018(17) 0.0278(6) Uani 1 1 d .
H15 H 0.1567 0.1000 0.5749 0.033 Uiso 1 1 calc R
C16 C 0.3057(2) 0.12535(18) 0.52662(18) 0.0319(6) Uani 1 1 d .
H16 H 0.3470 0.1506 0.5857 0.038 Uiso 1 1 calc R
C17 C 0.3570(2) 0.1184(2) 0.44663(18) 0.0320(6) Uani 1 1 d .
H17 H 0.4339 0.1393 0.4506 0.038 Uiso 1 1 calc R
C18 C 0.2968(2) 0.08087(18) 0.35993(17) 0.0244(5) Uani 1 1 d .
H18 H 0.3330 0.0770 0.3051 0.029 Uiso 1 1 calc R
C19 C 0.12379(19) 0.24856(17) 0.26938(17) 0.0230(5) Uani 1 1 d .
H19 H 0.1181 0.2060 0.3200 0.028 Uiso 1 1 calc R
C20 C 0.1034(2) 0.33971(18) 0.28357(18) 0.0265(5) Uani 1 1 d .
H20 H 0.0869 0.3602 0.3437 0.032 Uiso 1 1 calc R
C21 C 0.1075(2) 0.40079(18) 0.20922(19) 0.0286(6) Uani 1 1 d .
H21 H 0.0920 0.4631 0.2171 0.034 Uiso 1 1 calc R
C22 C 0.13439(19) 0.36990(17) 0.12333(18) 0.0257(5) Uani 1 1 d .
H22 H 0.1355 0.4099 0.0708 0.031 Uiso 1 1 calc R
C23 C 0.15975(19) 0.27970(17) 0.11469(16) 0.0211(5) Uani 1 1 d .
C24 C 0.19848(18) 0.24401(16) 0.03067(16) 0.0199(5) Uani 1 1 d .
C25 C 0.23247(19) 0.28766(18) -0.05081(17) 0.0251(5) Uani 1 1 d .
H25 H 0.2347 0.3524 -0.0686 0.030 Uiso 1 1 calc R
C26 C 0.26239(19) 0.21286(17) -0.09969(16) 0.0237(5) Uani 1 1 d .
C27 C 0.3072(2) 0.2170(2) -0.19145(18) 0.0335(6) Uani 1 1 d .
C28 C 0.82913(18) 0.53324(16) 0.39978(15) 0.0174(4) Uani 1 1 d .
C29 C 0.8083(2) 0.66886(17) 0.47491(16) 0.0248(5) Uani 1 1 d .
H29 H 0.7793 0.7107 0.5132 0.030 Uiso 1 1 calc R
C30 C 0.8956(2) 0.69583(17) 0.42797(16) 0.0244(5) Uani 1 1 d .
H30 H 0.9403 0.7601 0.4265 0.029 Uiso 1 1 calc R
C31 C 0.98617(18) 0.60637(17) 0.31535(16) 0.0223(5) Uani 1 1 d .
H31A H 1.0352 0.5661 0.3405 0.027 Uiso 1 1 calc R
H31B H 1.0309 0.6731 0.3086 0.027 Uiso 1 1 calc R
C32 C 0.92870(19) 0.56164(17) 0.21756(16) 0.0208(5) Uani 1 1 d .
C33 C 0.77247(19) 0.45087(15) 0.13618(16) 0.0195(5) Uani 1 1 d .
C34 C 0.6626(2) 0.43559(19) 0.14663(18) 0.0302(6) Uani 1 1 d .
H34 H 0.6407 0.4428 0.2080 0.036 Uiso 1 1 calc R
C35 C 0.5842(2) 0.4098(2) 0.0680(2) 0.0431(8) Uani 1 1 d .
H35 H 0.5094 0.3998 0.0760 0.052 Uiso 1 1 calc R
C36 C 0.6150(3) 0.3988(2) -0.0212(2) 0.0440(8) Uani 1 1 d .
H36 H 0.5618 0.3818 -0.0750 0.053 Uiso 1 1 calc R
C37 C 0.7231(3) 0.41243(18) -0.03183(18) 0.0364(7) Uani 1 1 d .
H37 H 0.7440 0.4042 -0.0934 0.044 Uiso 1 1 calc R
C38 C 0.8030(2) 0.43811(17) 0.04573(17) 0.0266(5) Uani 1 1 d .
H38 H 0.8775 0.4468 0.0371 0.032 Uiso 1 1 calc R
C39 C 0.66634(19) 0.51284(17) 0.48876(16) 0.0231(5) Uani 1 1 d .
H39A H 0.6447 0.5527 0.5388 0.028 Uiso 1 1 calc R
H39B H 0.6785 0.4526 0.5168 0.028 Uiso 1 1 calc R
C40 C 0.57562(19) 0.48533(18) 0.40847(17) 0.0236(5) Uani 1 1 d .
C41 C 0.5241(2) 0.3880(2) 0.3840(2) 0.0347(6) Uani 1 1 d .
H41 H 0.5468 0.3378 0.4175 0.042 Uiso 1 1 calc R
C42 C 0.4394(2) 0.3634(2) 0.3107(2) 0.0493(9) Uani 1 1 d .
H42 H 0.4048 0.2965 0.2939 0.059 Uiso 1 1 calc R
C43 C 0.4055(2) 0.4355(3) 0.2623(2) 0.0497(9) Uani 1 1 d .
H43 H 0.3472 0.4182 0.2126 0.060 Uiso 1 1 calc R
C44 C 0.4558(2) 0.5329(2) 0.2857(2) 0.0415(7) Uani 1 1 d .
H44 H 0.4328 0.5826 0.2519 0.050 Uiso 1 1 calc R
C45 C 0.5404(2) 0.5579(2) 0.35905(18) 0.0301(6) Uani 1 1 d .
H45 H 0.5745 0.6249 0.3757 0.036 Uiso 1 1 calc R
C46 C 0.85520(19) 0.24416(17) 0.19149(16) 0.0226(5) Uani 1 1 d .
H46 H 0.8579 0.2918 0.1456 0.027 Uiso 1 1 calc R
C47 C 0.86989(19) 0.15342(18) 0.16410(17) 0.0256(5) Uani 1 1 d .
H47 H 0.8822 0.1392 0.1007 0.031 Uiso 1 1 calc R
C48 C 0.86639(19) 0.08384(17) 0.23071(18) 0.0262(5) Uani 1 1 d .
H48 H 0.8760 0.0209 0.2138 0.031 Uiso 1 1 calc R
C49 C 0.84870(19) 0.10723(17) 0.32209(17) 0.0250(5) Uani 1 1 d .
H49 H 0.8463 0.0605 0.3689 0.030 Uiso 1 1 calc R
C50 C 0.83452(17) 0.19930(16) 0.34511(16) 0.0184(5) Uani 1 1 d .
C51 C 0.80991(18) 0.22974(16) 0.43795(16) 0.0190(5) Uani 1 1 d .
C52 C 0.78316(19) 0.18073(17) 0.51843(16) 0.0233(5) Uani 1 1 d .
H52 H 0.7810 0.1145 0.5305 0.028 Uiso 1 1 calc R
C53 C 0.76029(19) 0.25318(17) 0.57719(16) 0.0226(5) Uani 1 1 d .
C54 C 0.7187(2) 0.24310(19) 0.67030(18) 0.0290(6) Uani 1 1 d .
F1 F 0.27067(19) 0.13538(14) -0.24669(12) 0.0748(7) Uani 1 1 d .
F2 F 0.41520(15) 0.23280(16) -0.18392(13) 0.0613(6) Uani 1 1 d .
F3 F 0.28416(19) 0.28864(16) -0.24139(14) 0.0741(7) Uani 1 1 d .
F4 F 0.61025(13) 0.23108(14) 0.66462(12) 0.0486(5) Uani 1 1 d .
F5 F 0.74004(14) 0.16554(12) 0.71289(11) 0.0408(4) Uani 1 1 d .
F6 F 0.76061(14) 0.32193(12) 0.73092(11) 0.0429(4) Uani 1 1 d .
N1 N 0.26429(15) -0.08535(14) 0.06085(13) 0.0204(4) Uani 1 1 d .
N2 N 0.10809(15) -0.13148(13) 0.11015(13) 0.0200(4) Uani 1 1 d .
N3 N 0.12745(15) 0.00942(13) 0.26293(13) 0.0175(4) Uani 1 1 d .
N4 N 0.15136(15) 0.21776(13) 0.18647(13) 0.0186(4) Uani 1 1 d .
N5 N 0.20996(15) 0.15063(14) 0.02808(13) 0.0194(4) Uani 1 1 d .
N6 N 0.24865(16) 0.12976(14) -0.05291(13) 0.0222(4) Uani 1 1 d .
N7 N 0.76822(15) 0.56843(13) 0.45716(13) 0.0192(4) Uani 1 1 d .
N8 N 0.90767(15) 0.61127(13) 0.38214(13) 0.0197(4) Uani 1 1 d .
N9 N 0.84912(15) 0.48008(13) 0.21863(13) 0.0179(4) Uani 1 1 d .
N10 N 0.83733(15) 0.26794(13) 0.27961(13) 0.0176(4) Uani 1 1 d .
N11 N 0.80308(15) 0.32396(13) 0.45051(13) 0.0183(4) Uani 1 1 d .
N12 N 0.77260(16) 0.33949(14) 0.53689(13) 0.0215(4) Uani 1 1 d .
O1 O 0.01073(15) -0.11652(13) 0.32678(12) 0.0331(4) Uani 1 1 d .
O2 O 0.95837(14) 0.60427(13) 0.14643(12) 0.0307(4) Uani 1 1 d .
Pd1 Pd 0.173650(13) 0.077892(12) 0.144298(11) 0.01563(5) Uani 1 1 d .
Pd2 Pd 0.824401(13) 0.405060(11) 0.337854(11) 0.01545(5) Uani 1 1 d .

loop_
_atom_site_aniso_label
_atom_site_aniso_U_11
_atom_site_aniso_U_22
_atom_site_aniso_U_33
_atom_site_aniso_U_23
_atom_site_aniso_U_13
_atom_site_aniso_U_12
C1 0.0202(11) 0.0173(11) 0.0156(10) 0.0014(8) 0.0034(8) 0.0030(9)
C2 0.0352(14) 0.0137(11) 0.0199(11) 0.0004(9) 0.0016(10) 0.0034(10)
C3 0.0357(14) 0.0176(12) 0.0223(12) 0.0005(9) 0.0038(10) 0.0073(10)
C4 0.0276(13) 0.0276(13) 0.0262(13) 0.0042(10) 0.0159(10) 0.0074(10)
C5 0.0162(11) 0.0271(13) 0.0334(14) 0.0025(10) 0.0132(10) 0.0057(9)
C6 0.0278(14) 0.0409(17) 0.0434(17) 0.0114(13) 0.0074(12) 0.0092(12)
C7 0.0287(16) 0.090(3) 0.0473(19) 0.0146(19) -0.0039(14) 0.0184(17)
C8 0.0184(14) 0.089(3) 0.056(2) -0.023(2) 0.0018(14) -0.0014(16)
C9 0.0295(16) 0.0427(18) 0.068(2) -0.0160(16) 0.0162(15) -0.0037(13)
C10 0.0284(14) 0.0265(14) 0.0469(17) 0.0008(12) 0.0178(12) 0.0047(11)
C11 0.0211(12) 0.0226(12) 0.0260(12) 0.0029(10) 0.0045(10) 0.0009(9)
C12 0.0205(12) 0.0243(12) 0.0217(12) 0.0051(9) 0.0073(9) 0.0074(9)
C13 0.0242(12) 0.0167(11) 0.0169(11) 0.0052(8) 0.0049(9) 0.0094(9)
C14 0.0289(13) 0.0193(12) 0.0236(12) 0.0085(9) 0.0127(10) 0.0107(10)
C15 0.0510(17) 0.0203(12) 0.0178(12) 0.0063(9) 0.0124(11) 0.0153(11)
C16 0.0517(18) 0.0245(13) 0.0193(12) 0.0008(10) -0.0022(12) 0.0118(12)
C17 0.0307(14) 0.0364(15) 0.0254(13) 0.0021(11) -0.0008(11) 0.0032(11)
C18 0.0269(13) 0.0280(13) 0.0187(11) 0.0039(10) 0.0060(10) 0.0060(10)
C19 0.0227(12) 0.0251(13) 0.0212(12) 0.0017(10) 0.0020(9) 0.0064(10)
C20 0.0263(13) 0.0274(13) 0.0273(13) -0.0013(10) 0.0047(10) 0.0095(10)
C21 0.0241(13) 0.0201(12) 0.0442(16) 0.0013(11) 0.0072(11) 0.0090(10)
C22 0.0261(13) 0.0197(12) 0.0334(14) 0.0097(10) 0.0040(10) 0.0081(10)
C23 0.0224(12) 0.0195(12) 0.0206(11) 0.0050(9) 0.0006(9) 0.0039(9)
C24 0.0222(12) 0.0174(11) 0.0195(11) 0.0062(9) 0.0013(9) 0.0033(9)
C25 0.0275(13) 0.0231(12) 0.0237(12) 0.0074(10) 0.0021(10) 0.0038(10)
C26 0.0264(13) 0.0237(12) 0.0178(11) 0.0048(9) 0.0016(9) -0.0001(10)
C27 0.0414(16) 0.0329(15) 0.0210(13) 0.0068(11) 0.0055(11) -0.0026(12)
C28 0.0184(11) 0.0167(11) 0.0166(10) 0.0020(8) 0.0012(8) 0.0036(9)
C29 0.0354(14) 0.0167(12) 0.0220(12) -0.0020(9) 0.0032(10) 0.0062(10)
C30 0.0326(13) 0.0157(11) 0.0228(12) 0.0004(9) 0.0015(10) 0.0029(10)
C31 0.0192(11) 0.0221(12) 0.0243(12) 0.0023(9) 0.0058(9) 0.0008(9)
C32 0.0217(12) 0.0202(12) 0.0233(12) 0.0066(9) 0.0074(9) 0.0079(9)
C33 0.0265(12) 0.0121(10) 0.0193(11) 0.0035(8) 0.0007(9) 0.0040(9)
C34 0.0297(14) 0.0360(15) 0.0229(13) 0.0033(11) 0.0004(10) 0.0053(11)
C35 0.0346(16) 0.054(2) 0.0342(16) 0.0047(14) -0.0068(13) 0.0025(14)
C36 0.0523(19) 0.0427(18) 0.0280(15) 0.0031(13) -0.0144(14) 0.0015(14)
C37 0.071(2) 0.0192(13) 0.0161(12) 0.0024(10) 0.0006(13) 0.0076(13)
C38 0.0415(15) 0.0179(12) 0.0225(12) 0.0042(9) 0.0085(11) 0.0090(11)
C39 0.0268(12) 0.0233(12) 0.0210(12) 0.0059(9) 0.0086(10) 0.0069(10)
C40 0.0184(11) 0.0264(13) 0.0264(12) -0.0002(10) 0.0091(10) 0.0040(9)
C41 0.0303(14) 0.0261(14) 0.0487(17) -0.0038(12) 0.0140(13) 0.0058(11)
C42 0.0288(15) 0.0486(19) 0.064(2) -0.0281(17) 0.0118(15) -0.0010(14)
C43 0.0234(15) 0.086(3) 0.0354(16) -0.0169(17) 0.0016(12) 0.0094(16)
C44 0.0321(15) 0.064(2) 0.0287(15) 0.0075(14) 0.0030(12) 0.0118(14)
C45 0.0273(13) 0.0346(15) 0.0291(14) 0.0067(11) 0.0068(11) 0.0070(11)
C46 0.0260(12) 0.0231(12) 0.0193(11) 0.0025(9) 0.0013(9) 0.0077(10)
C47 0.0285(13) 0.0274(13) 0.0217(12) -0.0028(10) 0.0017(10) 0.0097(10)
C48 0.0278(13) 0.0168(12) 0.0340(14) -0.0012(10) 0.0034(11) 0.0064(10)
C49 0.0286(13) 0.0210(12) 0.0296(13) 0.0084(10) 0.0089(10) 0.0109(10)
C50 0.0168(11) 0.0170(11) 0.0217(11) 0.0045(9) 0.0029(9) 0.0039(8)
C51 0.0201(11) 0.0144(11) 0.0216(11) 0.0042(9) 0.0013(9) 0.0029(9)
C52 0.0276(13) 0.0208(12) 0.0230(12) 0.0086(9) 0.0053(10) 0.0066(10)
C53 0.0218(12) 0.0253(12) 0.0203(11) 0.0060(9) 0.0008(9) 0.0048(10)
C54 0.0367(15) 0.0309(14) 0.0226(13) 0.0089(11) 0.0067(11) 0.0120(11)
F1 0.1118(18) 0.0608(13) 0.0273(9) -0.0131(9) 0.0315(10) -0.0341(12)
F2 0.0431(11) 0.0965(16) 0.0410(10) -0.0005(10) 0.0204(9) 0.0048(10)
F3 0.1140(19) 0.0841(16) 0.0455(12) 0.0476(11) 0.0408(12) 0.0462(14)
F4 0.0352(10) 0.0748(13) 0.0427(10) 0.0250(9) 0.0183(8) 0.0175(9)
F5 0.0640(11) 0.0396(9) 0.0279(8) 0.0192(7) 0.0155(8) 0.0236(8)
F6 0.0657(12) 0.0386(10) 0.0258(8) 0.0023(7) 0.0166(8) 0.0108(8)
N1 0.0242(10) 0.0182(10) 0.0189(10) 0.0007(8) 0.0067(8) 0.0038(8)
N2 0.0242(10) 0.0177(10) 0.0166(9) 0.0025(7) 0.0024(8) 0.0020(8)
N3 0.0185(9) 0.0186(9) 0.0158(9) 0.0041(7) 0.0045(7) 0.0039(7)
N4 0.0197(10) 0.0166(9) 0.0193(9) 0.0020(7) 0.0029(8) 0.0035(7)
N5 0.0239(10) 0.0192(10) 0.0158(9) 0.0039(7) 0.0047(8) 0.0055(8)
N6 0.0278(11) 0.0219(10) 0.0162(9) 0.0034(8) 0.0052(8) 0.0030(8)
N7 0.0233(10) 0.0184(10) 0.0171(9) 0.0021(7) 0.0044(8) 0.0060(8)
N8 0.0234(10) 0.0165(9) 0.0186(9) 0.0025(7) 0.0040(8) 0.0030(8)
N9 0.0221(10) 0.0153(9) 0.0152(9) 0.0042(7) 0.0016(7) 0.0025(7)
N10 0.0187(9) 0.0153(9) 0.0182(9) 0.0012(7) 0.0026(7) 0.0029(7)
N11 0.0232(10) 0.0161(9) 0.0158(9) 0.0048(7) 0.0032(8) 0.0039(8)
N12 0.0263(11) 0.0230(10) 0.0152(9) 0.0052(8) 0.0021(8) 0.0052(8)
O1 0.0386(11) 0.0291(10) 0.0271(9) 0.0076(8) 0.0143(8) -0.0060(8)
O2 0.0354(10) 0.0277(10) 0.0254(9) 0.0085(7) 0.0086(8) -0.0025(8)
Pd1 0.01922(9) 0.01458(9) 0.01367(9) 0.00337(6) 0.00417(6) 0.00395(7)
Pd2 0.01851(9) 0.01311(9) 0.01450(9) 0.00288(6) 0.00257(6) 0.00286(6)

loop_
_atom_type_symbol
_atom_type_description
_atom_type_scat_dispersion_real
_atom_type_scat_dispersion_imag
_atom_type_scat_source
C C 0.0033 0.0016 'International Tables Vol C Tables 4.2.6.8 and 6.1.1.4'
H H 0.0000 0.0000 'International Tables Vol C Tables 4.2.6.8 and 6.1.1.4'
N N 0.0061 0.0033 'International Tables Vol C Tables 4.2.6.8 and 6.1.1.4'
O O 0.0106 0.0060 'International Tables Vol C Tables 4.2.6.8 and 6.1.1.4'
F F 0.0171 0.0103 'International Tables Vol C Tables 4.2.6.8 and 6.1.1.4'
Pd Pd -0.9988 1.0072 'International Tables Vol C Tables 4.2.6.8 and 6.1.1.4'

loop_
_geom_angle_atom_site_label_1
_geom_angle_atom_site_label_2
_geom_angle_atom_site_label_3
_geom_angle
N2 C1 N1 105.05(19)
N2 C1 Pd1 119.85(17)
N1 C1 Pd1 134.76(17)
C3 C2 N2 105.8(2)
C3 C2 H2 127.1
N2 C2 H2 127.1
C2 C3 N1 107.7(2)
C2 C3 H3 126.1
N1 C3 H3 126.1
N1 C4 C5 112.16(19)
N1 C4 H4A 109.2
C5 C4 H4A 109.2
N1 C4 H4B 109.2
C5 C4 H4B 109.2
H4A C4 H4B 107.9
C6 C5 C10 119.3(3)
C6 C5 C4 120.7(2)
C10 C5 C4 120.0(2)
C7 C6 C5 120.7(3)
C7 C6 H6 119.7
C5 C6 H6 119.7
C6 C7 C8 119.7(3)
C6 C7 H7 120.1
C8 C7 H7 120.1
C9 C8 C7 119.9(3)
C9 C8 H8 120.1
C7 C8 H8 120.1
C8 C9 C10 120.2(3)
C8 C9 H9 119.9
C10 C9 H9 119.9
C9 C10 C5 120.1(3)
C9 C10 H10 119.9
C5 C10 H10 119.9
N2 C11 C12 110.59(18)
N2 C11 H11A 109.5
C12 C11 H11A 109.5
N2 C11 H11B 109.5
C12 C11 H11B 109.5
H11A C11 H11B 108.1
O1 C12 N3 127.1(2)
O1 C12 C11 117.6(2)
N3 C12 C11 115.25(19)
C18 C13 C14 119.0(2)
C18 C13 N3 117.8(2)
C14 C13 N3 123.2(2)
C15 C14 C13 120.4(2)
C15 C14 H14 119.8
C13 C14 H14 119.8
C14 C15 C16 120.1(2)
C14 C15 H15 119.9
C16 C15 H15 119.9
C17 C16 C15 119.4(2)
C17 C16 H16 120.3
C15 C16 H16 120.3
C16 C17 C18 120.5(2)
C16 C17 H17 119.7
C18 C17 H17 119.7
C13 C18 C17 120.4(2)
C13 C18 H18 119.8
C17 C18 H18 119.8
N4 C19 C20 122.5(2)
N4 C19 H19 118.8
C20 C19 H19 118.8
C19 C20 C21 119.2(2)
C19 C20 H20 120.4
C21 C20 H20 120.4
C22 C21 C20 119.0(2)
C22 C21 H21 120.5
C20 C21 H21 120.5
C21 C22 C23 119.2(2)
C21 C22 H22 120.4
C23 C22 H22 120.4
N4 C23 C22 121.7(2)
N4 C23 C24 114.5(2)
C22 C23 C24 123.7(2)
N5 C24 C25 109.4(2)
N5 C24 C23 117.49(19)
C25 C24 C23 133.1(2)
C26 C25 C24 102.5(2)
C26 C25 H25 128.8
C24 C25 H25 128.8
N6 C26 C25 112.8(2)
N6 C26 C27 119.9(2)
C25 C26 C27 127.3(2)
F1 C27 F3 106.4(2)
F1 C27 F2 104.8(3)
F3 C27 F2 105.3(2)
F1 C27 C26 113.5(2)
F3 C27 C26 112.0(2)
F2 C27 C26 114.1(2)
N7 C28 N8 105.53(19)
N7 C28 Pd2 135.78(17)
N8 C28 Pd2 118.64(16)
C30 C29 N7 107.3(2)
C30 C29 H29 126.3
N7 C29 H29 126.3
C29 C30 N8 106.2(2)
C29 C30 H30 126.9
N8 C30 H30 126.9
N8 C31 C32 111.09(18)
N8 C31 H31A 109.4
C32 C31 H31A 109.4
N8 C31 H31B 109.4
C32 C31 H31B 109.4
H31A C31 H31B 108.0
O2 C32 N9 126.5(2)
O2 C32 C31 117.9(2)
N9 C32 C31 115.57(19)
C34 C33 C38 118.9(2)
C34 C33 N9 118.2(2)
C38 C33 N9 122.9(2)
C33 C34 C35 120.7(3)
C33 C34 H34 119.6
C35 C34 H34 119.6
C36 C35 C34 120.1(3)
C36 C35 H35 120.0
C34 C35 H35 120.0
C37 C36 C35 119.5(3)
C37 C36 H36 120.2
C35 C36 H36 120.2
C36 C37 C38 121.4(3)
C36 C37 H37 119.3
C38 C37 H37 119.3
C37 C38 C33 119.4(3)
C37 C38 H38 120.3
C33 C38 H38 120.3
N7 C39 C40 112.13(18)
N7 C39 H39A 109.2
C40 C39 H39A 109.2
N7 C39 H39B 109.2
C40 C39 H39B 109.2
H39A C39 H39B 107.9
C41 C40 C45 119.0(2)
C41 C40 C39 120.6(2)
C45 C40 C39 120.4(2)
C40 C41 C42 120.2(3)
C40 C41 H41 119.9
C42 C41 H41 119.9
C43 C42 C41 120.3(3)
C43 C42 H42 119.8
C41 C42 H42 119.8
C42 C43 C44 120.2(3)
C42 C43 H43 119.9
C44 C43 H43 119.9
C43 C44 C45 119.7(3)
C43 C44 H44 120.2
C45 C44 H44 120.2
C44 C45 C40 120.6(3)
C44 C45 H45 119.7
C40 C45 H45 119.7
N10 C46 C47 123.1(2)
N10 C46 H46 118.5
C47 C46 H46 118.5
C46 C47 C48 118.7(2)
C46 C47 H47 120.6
C48 C47 H47 120.6
C49 C48 C47 119.0(2)
C49 C48 H48 120.5
C47 C48 H48 120.5
C48 C49 C50 119.5(2)
C48 C49 H49 120.3
C50 C49 H49 120.3
N10 C50 C49 121.7(2)
N10 C50 C51 114.32(19)
C49 C50 C51 123.9(2)
N11 C51 C52 109.4(2)
N11 C51 C50 116.70(19)
C52 C51 C50 133.7(2)
C51 C52 C53 102.6(2)
C51 C52 H52 128.7
C53 C52 H52 128.7
N12 C53 C52 112.5(2)
N12 C53 C54 119.2(2)
C52 C53 C54 128.1(2)
F5 C54 F6 107.1(2)
F5 C54 F4 106.2(2)
F6 C54 F4 105.1(2)
F5 C54 C53 111.8(2)
F6 C54 C53 113.1(2)
F4 C54 C53 113.0(2)
C1 N1 C3 110.05(19)
C1 N1 C4 125.58(19)
C3 N1 C4 124.3(2)
C1 N2 C2 111.4(2)
C1 N2 C11 121.96(19)
C2 N2 C11 126.15(19)
C12 N3 C13 118.41(18)
C12 N3 Pd1 122.77(15)
C13 N3 Pd1 118.63(14)
C19 N4 C23 118.1(2)
C19 N4 Pd1 129.18(15)
C23 N4 Pd1 112.50(15)
N6 N5 C24 110.14(18)
N6 N5 Pd1 134.52(15)
C24 N5 Pd1 115.26(15)
N5 N6 C26 105.16(19)
C28 N7 C29 110.1(2)
C28 N7 C39 125.88(19)
C29 N7 C39 123.6(2)
C28 N8 C30 110.8(2)
C28 N8 C31 123.25(19)
C30 N8 C31 125.68(19)
C32 N9 C33 118.39(18)
C32 N9 Pd2 122.46(15)
C33 N9 Pd2 118.82(14)
C46 N10 C50 117.97(19)
C46 N10 Pd2 128.70(15)
C50 N10 Pd2 113.14(15)
N12 N11 C51 109.99(18)
N12 N11 Pd2 133.49(15)
C51 N11 Pd2 116.19(15)
C53 N12 N11 105.48(19)
C1 Pd1 N5 98.41(8)
C1 Pd1 N3 84.82(8)
N5 Pd1 N3 175.60(7)
C1 Pd1 N4 175.93(8)
N5 Pd1 N4 79.54(7)
N3 Pd1 N4 97.05(7)
C28 Pd2 N11 98.78(8)
C28 Pd2 N9 84.92(8)
N11 Pd2 N9 176.14(7)
C28 Pd2 N10 173.36(8)
N11 Pd2 N10 79.23(7)
N9 Pd2 N10 96.97(7)

loop_
_geom_bond_atom_site_label_1
_geom_bond_atom_site_label_2
_geom_bond_distance
C1 N2 1.346(3)
C1 N1 1.351(3)
C1 Pd1 1.957(2)
C2 C3 1.341(3)
C2 N2 1.386(3)
C2 H2 0.9500
C3 N1 1.385(3)
C3 H3 0.9500
C4 N1 1.468(3)
C4 C5 1.510(3)
C4 H4A 0.9900
C4 H4B 0.9900
C5 C6 1.382(3)
C5 C10 1.387(3)
C6 C7 1.375(4)
C6 H6 0.9500
C7 C8 1.391(5)
C7 H7 0.9500
C8 C9 1.374(5)
C8 H8 0.9500
C9 C10 1.382(4)
C9 H9 0.9500
C10 H10 0.9500
C11 N2 1.464(3)
C11 C12 1.538(3)
C11 H11A 0.9900
C11 H11B 0.9900
C12 O1 1.235(3)
C12 N3 1.340(3)
C13 C18 1.389(3)
C13 C14 1.394(3)
C13 N3 1.428(3)
C14 C15 1.390(3)
C14 H14 0.9500
C15 C16 1.395(4)
C15 H15 0.9500
C16 C17 1.378(4)
C16 H16 0.9500
C17 C18 1.394(3)
C17 H17 0.9500
C18 H18 0.9500
C19 N4 1.347(3)
C19 C20 1.382(3)
C19 H19 0.9500
C20 C21 1.384(3)
C20 H20 0.9500
C21 C22 1.381(4)
C21 H21 0.9500
C22 C23 1.389(3)
C22 H22 0.9500
C23 N4 1.362(3)
C23 C24 1.453(3)
C24 N5 1.358(3)
C24 C25 1.389(3)
C25 C26 1.389(3)
C25 H25 0.9500
C26 N6 1.352(3)
C26 C27 1.472(3)
C27 F1 1.324(3)
C27 F3 1.327(3)
C27 F2 1.334(3)
C28 N7 1.340(3)
C28 N8 1.349(3)
C28 Pd2 1.963(2)
C29 C30 1.341(3)
C29 N7 1.388(3)
C29 H29 0.9500
C30 N8 1.384(3)
C30 H30 0.9500
C31 N8 1.459(3)
C31 C32 1.537(3)
C31 H31A 0.9900
C31 H31B 0.9900
C32 O2 1.240(3)
C32 N9 1.341(3)
C33 C34 1.391(3)
C33 C38 1.396(3)
C33 N9 1.425(3)
C34 C35 1.393(3)
C34 H34 0.9500
C35 C36 1.377(4)
C35 H35 0.9500
C36 C37 1.371(4)
C36 H36 0.9500
C37 C38 1.394(3)
C37 H37 0.9500
C38 H38 0.9500
C39 N7 1.470(3)
C39 C40 1.506(3)
C39 H39A 0.9900
C39 H39B 0.9900
C40 C41 1.386(3)
C40 C45 1.396(3)
C41 C42 1.390(4)
C41 H41 0.9500
C42 C43 1.377(4)
C42 H42 0.9500
C43 C44 1.380(4)
C43 H43 0.9500
C44 C45 1.389(4)
C44 H44 0.9500
C45 H45 0.9500
C46 N10 1.338(3)
C46 C47 1.383(3)
C46 H46 0.9500
C47 C48 1.383(3)
C47 H47 0.9500
C48 C49 1.379(3)
C48 H48 0.9500
C49 C50 1.384(3)
C49 H49 0.9500
C50 N10 1.363(3)
C50 C51 1.457(3)
C51 N11 1.358(3)
C51 C52 1.387(3)
C52 C53 1.397(3)
C52 H52 0.9500
C53 N12 1.345(3)
C53 C54 1.472(3)
C54 F5 1.339(3)
C54 F6 1.345(3)
C54 F4 1.346(3)
N3 Pd1 2.0404(18)
N4 Pd1 2.1303(18)
N5 N6 1.345(3)
N5 Pd1 2.0098(18)
N9 Pd2 2.0399(18)
N10 Pd2 2.1220(18)
N11 N12 1.348(3)
N11 Pd2 2.0028(17)

loop_
_geom_torsion_atom_site_label_1
_geom_torsion_atom_site_label_2
_geom_torsion_atom_site_label_3
_geom_torsion_atom_site_label_4
_geom_torsion
N2 C2 C3 N1 -0.3(2)
N1 C4 C5 C6 60.0(3)
N1 C4 C5 C10 -121.2(2)
C10 C5 C6 C7 2.6(4)
C4 C5 C6 C7 -178.7(3)
C5 C6 C7 C8 -2.1(5)
C6 C7 C8 C9 0.1(5)
C7 C8 C9 C10 1.4(5)
C8 C9 C10 C5 -1.0(4)
C6 C5 C10 C9 -1.0(4)
C4 C5 C10 C9 -179.8(2)
N2 C11 C12 O1 -129.9(2)
N2 C11 C12 N3 48.4(3)
C18 C13 C14 C15 -1.4(3)
N3 C13 C14 C15 178.8(2)
C13 C14 C15 C16 0.4(3)
C14 C15 C16 C17 0.4(4)
C15 C16 C17 C18 -0.3(4)
C14 C13 C18 C17 1.5(3)
N3 C13 C18 C17 -178.7(2)
C16 C17 C18 C13 -0.7(4)
N4 C19 C20 C21 2.4(4)
C19 C20 C21 C22 -1.6(4)
C20 C21 C22 C23 -1.9(4)
C21 C22 C23 N4 4.7(4)
C21 C22 C23 C24 -174.3(2)
N4 C23 C24 N5 7.3(3)
C22 C23 C24 N5 -173.6(2)
N4 C23 C24 C25 -169.6(2)
C22 C23 C24 C25 9.5(4)
N5 C24 C25 C26 0.7(2)
C23 C24 C25 C26 177.7(2)
C24 C25 C26 N6 -0.1(3)
C24 C25 C26 C27 -178.8(2)
N6 C26 C27 F1 39.5(4)
C25 C26 C27 F1 -141.9(3)
N6 C26 C27 F3 160.1(2)
C25 C26 C27 F3 -21.4(4)
N6 C26 C27 F2 -80.4(3)
C25 C26 C27 F2 98.2(3)
N7 C29 C30 N8 0.0(2)
N8 C31 C32 O2 132.6(2)
N8 C31 C32 N9 -46.3(3)
C38 C33 C34 C35 -1.2(4)
N9 C33 C34 C35 178.1(2)
C33 C34 C35 C36 0.2(4)
C34 C35 C36 C37 0.6(5)
C35 C36 C37 C38 -0.5(4)
C36 C37 C38 C33 -0.4(4)
C34 C33 C38 C37 1.3(3)
N9 C33 C38 C37 -178.0(2)
N7 C39 C40 C41 120.7(2)
N7 C39 C40 C45 -60.9(3)
C45 C40 C41 C42 0.6(4)
C39 C40 C41 C42 179.1(2)
C40 C41 C42 C43 -0.5(4)
C41 C42 C43 C44 0.5(5)
C42 C43 C44 C45 -0.6(5)
C43 C44 C45 C40 0.7(4)
C41 C40 C45 C44 -0.7(4)
C39 C40 C45 C44 -179.2(2)
N10 C46 C47 C48 -0.2(4)
C46 C47 C48 C49 -0.2(4)
C47 C48 C49 C50 0.2(4)
C48 C49 C50 N10 0.1(3)
C48 C49 C50 C51 176.7(2)
N10 C50 C51 N11 -5.9(3)
C49 C50 C51 N11 177.2(2)
N10 C50 C51 C52 168.5(2)
C49 C50 C51 C52 -8.3(4)
N11 C51 C52 C53 0.2(2)
C50 C51 C52 C53 -174.5(2)
C51 C52 C53 N12 -0.4(3)
C51 C52 C53 C54 174.8(2)
N12 C53 C54 F5 -162.1(2)
C52 C53 C54 F5 23.0(4)
N12 C53 C54 F6 -41.1(3)
C52 C53 C54 F6 143.9(2)
N12 C53 C54 F4 78.2(3)
C52 C53 C54 F4 -96.8(3)
N2 C1 N1 C3 -0.8(2)
Pd1 C1 N1 C3 172.16(17)
N2 C1 N1 C4 -178.10(19)
Pd1 C1 N1 C4 -5.1(3)
C2 C3 N1 C1 0.7(3)
C2 C3 N1 C4 178.0(2)
C5 C4 N1 C1 64.8(3)
C5 C4 N1 C3 -112.1(2)
N1 C1 N2 C2 0.7(2)
Pd1 C1 N2 C2 -173.61(15)
N1 C1 N2 C11 172.74(18)
Pd1 C1 N2 C11 -1.5(3)
C3 C2 N2 C1 -0.2(2)
C3 C2 N2 C11 -171.9(2)
C12 C11 N2 C1 -55.3(3)
C12 C11 N2 C2 115.5(2)
O1 C12 N3 C13 12.7(4)
C11 C12 N3 C13 -165.32(19)
O1 C12 N3 Pd1 -172.26(19)
C11 C12 N3 Pd1 9.7(3)
C18 C13 N3 C12 132.8(2)
C14 C13 N3 C12 -47.4(3)
C18 C13 N3 Pd1 -42.5(3)
C14 C13 N3 Pd1 137.35(18)
C20 C19 N4 C23 0.3(3)
C20 C19 N4 Pd1 -174.45(17)
C22 C23 N4 C19 -3.9(3)
C24 C23 N4 C19 175.2(2)
C22 C23 N4 Pd1 171.68(18)
C24 C23 N4 Pd1 -9.2(2)
C25 C24 N5 N6 -1.0(3)
C23 C24 N5 N6 -178.58(19)
C25 C24 N5 Pd1 176.29(15)
C23 C24 N5 Pd1 -1.3(3)
C24 N5 N6 C26 0.9(2)
Pd1 N5 N6 C26 -175.71(16)
C25 C26 N6 N5 -0.5(3)
C27 C26 N6 N5 178.3(2)
N8 C28 N7 C29 0.4(2)
Pd2 C28 N7 C29 -176.64(18)
N8 C28 N7 C39 173.81(19)
Pd2 C28 N7 C39 -3.3(3)
C30 C29 N7 C28 -0.3(3)
C30 C29 N7 C39 -173.83(19)
C40 C39 N7 C28 -68.3(3)
C40 C39 N7 C29 104.2(2)
N7 C28 N8 C30 -0.4(2)
Pd2 C28 N8 C30 177.24(15)
N7 C28 N8 C31 -174.36(19)
Pd2 C28 N8 C31 3.3(3)
C29 C30 N8 C28 0.3(3)
C29 C30 N8 C31 174.0(2)
C32 C31 N8 C28 53.2(3)
C32 C31 N8 C30 -119.8(2)
O2 C32 N9 C33 -16.8(4)
C31 C32 N9 C33 162.0(2)
O2 C32 N9 Pd2 169.89(19)
C31 C32 N9 Pd2 -11.3(3)
C34 C33 N9 C32 -125.5(2)
C38 C33 N9 C32 53.7(3)
C34 C33 N9 Pd2 48.1(3)
C38 C33 N9 Pd2 -132.69(19)
C47 C46 N10 C50 0.6(3)
C47 C46 N10 Pd2 175.08(17)
C49 C50 N10 C46 -0.5(3)
C51 C50 N10 C46 -177.4(2)
C49 C50 N10 Pd2 -175.87(17)
C51 C50 N10 Pd2 7.2(2)
C52 C51 N11 N12 0.0(2)
C50 C51 N11 N12 175.75(19)
C52 C51 N11 Pd2 -174.28(15)
C50 C51 N11 Pd2 1.5(3)
C52 C53 N12 N11 0.4(3)
C54 C53 N12 N11 -175.3(2)
C51 N11 N12 C53 -0.3(2)
Pd2 N11 N12 C53 172.65(16)
N2 C1 Pd1 N5 -133.31(16)
N1 C1 Pd1 N5 54.5(2)
N2 C1 Pd1 N3 43.68(17)
N1 C1 Pd1 N3 -128.5(2)
N6 N5 Pd1 C1 -10.0(2)
C24 N5 Pd1 C1 173.56(16)
N6 N5 Pd1 N4 173.6(2)
C24 N5 Pd1 N4 -2.87(15)
C12 N3 Pd1 C1 -48.99(18)
C13 N3 Pd1 C1 126.02(17)
C12 N3 Pd1 N4 127.37(18)
C13 N3 Pd1 N4 -57.62(16)
C19 N4 Pd1 N5 -178.2(2)
C23 N4 Pd1 N5 6.75(15)
C19 N4 Pd1 N3 4.6(2)
C23 N4 Pd1 N3 -170.43(15)
N7 C28 Pd2 N11 -49.0(2)
N8 C28 Pd2 N11 134.19(16)
N7 C28 Pd2 N9 132.1(2)
N8 C28 Pd2 N9 -44.70(16)
N12 N11 Pd2 C28 15.7(2)
C51 N11 Pd2 C28 -171.70(16)
N12 N11 Pd2 N10 -170.7(2)
C51 N11 Pd2 N10 1.88(15)
C32 N9 Pd2 C28 50.26(19)
C33 N9 Pd2 C28 -123.04(17)
C32 N9 Pd2 N10 -123.35(18)
C33 N9 Pd2 N10 63.36(17)
C46 N10 Pd2 N11 -179.8(2)
C50 N10 Pd2 N11 -5.09(15)
C46 N10 Pd2 N9 -0.5(2)
C50 N10 Pd2 N9 174.22(15)
